data_7004084
loop_
_publ_author_name
'Bates, Gareth W.'
'Gale, Philip A.'
'Light, Mark E.'
'Ogden, Mark I.'
'Warriner, Colin N.'

_publ_section_title
;
 Structural diversity in the first metal complexes of
 2,5-dicarboxamidopyrroles and 2,5-dicarbothioamidopyrroles
;
_journal_issue 31
_journal_name_full 'Dalton Transactions'
_journal_page_first 4106
_journal_page_last 4112
_journal_paper_doi 10.1039/b802506a
_journal_year 2008
_chemical_formula_sum 'C63 H48 Co K3 N14 O25'
_chemical_formula_weight 1577.38
_chemical_name_systematic
;
?
;
_space_group_IT_number 14
_symmetry_cell_setting monoclinic
_symmetry_space_group_name_Hall '-P 2yn'
_symmetry_space_group_name_H-M 'P 1 21/n 1'
_atom_sites_solution_hydrogens geom
_atom_sites_solution_primary direct
_atom_sites_solution_secondary difmap
_audit_creation_method SHELXL-97
_cell_angle_alpha 90.00
_cell_angle_beta 95.507(2)
_cell_angle_gamma 90.00
_cell_formula_units_Z 4
_cell_length_a 14.6300(16)
_cell_length_b 29.024(3)
_cell_length_c 15.4370(17)
_cell_measurement_reflns_used 5503
_cell_measurement_temperature 120(2)
_cell_measurement_theta_max 22.80
_cell_measurement_theta_min 2.42
_cell_volume 6524.6(12)
_computing_cell_refinement 'Bruker SAINT'
_computing_data_collection 'Bruker APEX2'
_computing_data_reduction 'Bruker SAINT'
_computing_molecular_graphics 'CAMERON (Watkin, et al., 1993)'
_computing_publication_material 'WINGX (Farrugia, 1998)'
_computing_structure_refinement 'SHELXL-97 (Sheldrick, 1997)'
_computing_structure_solution 'SHELXS-97 (Sheldrick, 1997)'
_diffrn_ambient_temperature 120(2)
_diffrn_measured_fraction_theta_full 0.997
_diffrn_measured_fraction_theta_max 0.997
_diffrn_measurement_device_type 'Bruker SMART APEX2 CCD diffractometer'
_diffrn_measurement_method 'fine-slice \w scans'
_diffrn_radiation_monochromator 'silicon 111'
_diffrn_radiation_source 'Daresbury SRS station 9.8'
_diffrn_radiation_type synchrotron
_diffrn_radiation_wavelength 0.6814
_diffrn_reflns_av_R_equivalents 0.0888
_diffrn_reflns_av_sigmaI/netI 0.0783
_diffrn_reflns_limit_h_max 17
_diffrn_reflns_limit_h_min -17
_diffrn_reflns_limit_k_max 34
_diffrn_reflns_limit_k_min -34
_diffrn_reflns_limit_l_max 18
_diffrn_reflns_limit_l_min -18
_diffrn_reflns_number 48591
_diffrn_reflns_theta_full 25.03
_diffrn_reflns_theta_max 25.03
_diffrn_reflns_theta_min 2.92
_diffrn_standards_decay_% 5
_diffrn_standards_number 0
_exptl_absorpt_coefficient_mu 0.552
_exptl_absorpt_correction_T_max 0.9945
_exptl_absorpt_correction_T_min 0.9572
_exptl_absorpt_correction_type multi-scan
_exptl_absorpt_process_details 'Bruker SADABS'
_exptl_crystal_colour red
_exptl_crystal_density_diffrn 1.606
_exptl_crystal_density_method 'not measured'
_exptl_crystal_description needle
_exptl_crystal_F_000 3232
_exptl_crystal_size_max 0.08
_exptl_crystal_size_mid 0.02
_exptl_crystal_size_min 0.01
_refine_diff_density_max 1.899
_refine_diff_density_min -1.129
_refine_diff_density_rms 0.138
_refine_ls_extinction_method none
_refine_ls_goodness_of_fit_ref 1.027
_refine_ls_hydrogen_treatment mixed
_refine_ls_matrix_type full
_refine_ls_number_parameters 945
_refine_ls_number_reflns 11503
_refine_ls_number_restraints 64
_refine_ls_restrained_S_all 1.029
_refine_ls_R_factor_all 0.1330
_refine_ls_R_factor_gt 0.0866
_refine_ls_shift/su_max 0.036
_refine_ls_shift/su_mean 0.001
_refine_ls_structure_factor_coef Fsqd
_refine_ls_weighting_details 'calc w=1/[\s^2^(Fo^2^)+(0.1644P)^2^+24.3354P] where P=(Fo^2^+2Fc^2^)/3'
_refine_ls_weighting_scheme calc
_refine_ls_wR_factor_gt 0.2436
_refine_ls_wR_factor_ref 0.2854
_reflns_number_gt 7382
_reflns_number_total 11503
_reflns_threshold_expression >2sigma(I)
_cod_data_source_file b802506a.txt
_cod_data_source_block 2005sot0925
_cod_depositor_comments
;
The following automatic conversions were performed:
'_symmetry_cell_setting' value 'Monoclinic' changed to 'monoclinic'
according to '/home/saulius/struct/CIF-dictionaries/cif_core.dic'
dictionary named 'cif_core.dic' version 2.4.1 from 2010-06-29.

Automatic conversion script
Id: cif_fix_enum 1527 2010-12-29 10:47:43Z saulius 
;
_cod_original_sg_symbol_H-M P21/n
_cod_database_code 7004084

loop_
_symmetry_equiv_pos_as_xyz
'x, y, z'
'-x+1/2, y+1/2, -z+1/2'
'-x, -y, -z'
'x-1/2, -y-1/2, z-1/2'

loop_
_atom_site_label
_atom_site_type_symbol
_atom_site_fract_x
_atom_site_fract_y
_atom_site_fract_z
_atom_site_U_iso_or_equiv
_atom_site_adp_type
_atom_site_occupancy
_atom_site_symmetry_multiplicity
_atom_site_calc_flag
_atom_site_refinement_flags
_atom_site_disorder_assembly
_atom_site_disorder_group
Co1 Co 0.64923(2) 0.126977(12) 0.10027(2) 0.02376(9) Uani 1 1 d . . .
N1 N 0.46654(16) 0.03004(8) -0.16751(14) 0.0308(6) Uani 1 1 d . . .
N2 N 0.23149(15) 0.13052(8) -0.06394(15) 0.0324(6) Uani 1 1 d . . .
N3 N 0.52397(15) 0.10266(8) 0.11388(13) 0.0265(6) Uani 1 1 d . . .
N4 N 0.64559(15) 0.12919(7) 0.21768(13) 0.0241(6) Uani 1 1 d . . .
N5 N 0.77696(15) 0.14939(8) 0.14037(13) 0.0257(6) Uani 1 1 d . . .
N6 N 0.90314(15) 0.16651(8) -0.13676(14) 0.0298(6) Uani 1 1 d . . .
N7 N 1.07786(17) 0.08238(9) 0.09900(17) 0.0407(7) Uani 1 1 d . . .
O1 O 0.53265(14) 0.00465(7) -0.14790(12) 0.0362(6) Uani 1 1 d . . .
O2 O 0.42893(14) 0.03378(8) -0.24148(12) 0.0399(6) Uani 1 1 d . . .
O3 O 0.21410(14) 0.16135(7) -0.01352(14) 0.0404(6) Uani 1 1 d . . .
O4 O 0.17834(13) 0.11821(7) -0.12583(13) 0.0378(6) Uani 1 1 d . . .
O5 O 0.41463(12) 0.09728(7) 0.21271(12) 0.0316(5) Uani 1 1 d . . .
O6 O 0.87146(13) 0.16519(7) 0.26659(12) 0.0344(5) Uani 1 1 d . . .
O7 O 0.83566(14) 0.19042(7) -0.16062(12) 0.0373(6) Uani 1 1 d . . .
O8 O 0.96197(14) 0.15660(7) -0.18519(12) 0.0402(6) Uani 1 1 d . . .
O9 O 1.13722(14) 0.07515(8) 0.05067(15) 0.0515(7) Uani 1 1 d . . .
O10 O 1.08112(17) 0.06795(10) 0.17374(15) 0.0658(8) Uani 1 1 d . . .
C1 C 0.48601(18) 0.06249(9) -0.02056(16) 0.0283(7) Uani 1 1 d . . .
H1 H 0.5392 0.0450 -0.0100 0.034 Uiso 1 1 calc R . .
C2 C 0.43129(18) 0.05834(9) -0.09822(16) 0.0257(7) Uani 1 1 d . . .
C3 C 0.34731(18) 0.07952(10) -0.11490(16) 0.0286(7) Uani 1 1 d . . .
H3 H 0.3108 0.0754 -0.1670 0.034 Uiso 1 1 calc R . .
C4 C 0.32104(18) 0.10706(9) -0.04969(17) 0.0281(7) Uani 1 1 d . . .
C5 C 0.37536(18) 0.11594(9) 0.02770(17) 0.0270(7) Uani 1 1 d . . .
H5 H 0.3556 0.1362 0.0687 0.032 Uiso 1 1 calc R . .
C6 C 0.45969(18) 0.09377(9) 0.04228(16) 0.0256(7) Uani 1 1 d . . .
C7 C 0.49543(18) 0.10501(9) 0.19478(16) 0.0268(7) Uani 1 1 d . . .
C8 C 0.57187(18) 0.11825(9) 0.25894(16) 0.0266(7) Uani 1 1 d . . .
C9 C 0.59244(18) 0.12761(9) 0.34908(17) 0.0266(7) Uani 1 1 d . . .
C10 C 0.68330(18) 0.14625(10) 0.35770(16) 0.0275(7) Uani 1 1 d . . .
C11 C 0.71307(17) 0.14652(9) 0.27334(16) 0.0253(7) Uani 1 1 d . . .
C12 C 0.79515(18) 0.15463(9) 0.22821(17) 0.0273(7) Uani 1 1 d . . .
C13 C 0.85143(18) 0.14279(9) 0.09036(16) 0.0277(7) Uani 1 1 d . . .
C14 C 0.84490(18) 0.15923(10) 0.00526(17) 0.0282(7) Uani 1 1 d . . .
H14 H 0.7944 0.1767 -0.0161 0.034 Uiso 1 1 calc R . .
C15 C 0.91372(18) 0.14955(10) -0.04722(16) 0.0288(7) Uani 1 1 d . . .
C16 C 0.99197(19) 0.12498(10) -0.01936(19) 0.0330(8) Uani 1 1 d . . .
H16 H 1.0383 0.1193 -0.0552 0.040 Uiso 1 1 calc R . .
C17 C 0.99637(19) 0.10963(10) 0.06461(18) 0.0308(7) Uani 1 1 d . . .
C18 C 0.92858(19) 0.11732(9) 0.11992(17) 0.0287(7) Uani 1 1 d . . .
H18 H 0.9347 0.1055 0.1762 0.034 Uiso 1 1 calc R . .
C19 C 0.53351(18) 0.11699(9) 0.41816(16) 0.0260(7) Uani 1 1 d . . .
C20 C 0.48212(19) 0.07668(10) 0.41660(17) 0.0314(8) Uani 1 1 d . . .
H20 H 0.4850 0.0563 0.3705 0.038 Uiso 1 1 calc R . .
C21 C 0.4273(2) 0.06610(10) 0.48104(17) 0.0347(8) Uani 1 1 d . . .
H21 H 0.3937 0.0389 0.4783 0.042 Uiso 1 1 calc R . .
C22 C 0.42200(19) 0.09662(11) 0.55165(17) 0.0340(8) Uani 1 1 d . . .
H22 H 0.3851 0.0896 0.5957 0.041 Uiso 1 1 calc R . .
C23 C 0.47204(19) 0.13679(10) 0.55438(16) 0.0306(7) Uani 1 1 d . . .
H23 H 0.4691 0.1572 0.6005 0.037 Uiso 1 1 calc R . .
C24 C 0.52705(18) 0.14706(10) 0.48843(16) 0.0276(7) Uani 1 1 d . . .
H24 H 0.5603 0.1744 0.4909 0.033 Uiso 1 1 calc R . .
C25 C 0.73979(17) 0.16231(9) 0.43663(16) 0.0264(7) Uani 1 1 d . . .
C26 C 0.75714(19) 0.13408(10) 0.50907(18) 0.0329(8) Uani 1 1 d . . .
H26 H 0.7310 0.1049 0.5089 0.039 Uiso 1 1 calc R . .
C27 C 0.8127(2) 0.14876(12) 0.58145(19) 0.0400(9) Uani 1 1 d . . .
H27 H 0.8235 0.1293 0.6293 0.048 Uiso 1 1 calc R . .
C28 C 0.8521(2) 0.19173(13) 0.58334(19) 0.0474(10) Uani 1 1 d . . .
H28 H 0.8891 0.2017 0.6321 0.057 Uiso 1 1 calc R . .
C29 C 0.8358(2) 0.22014(13) 0.5108(2) 0.0510(10) Uani 1 1 d . . .
H29 H 0.8626 0.2492 0.5112 0.061 Uiso 1 1 calc R . .
C30 C 0.7807(2) 0.20598(11) 0.43881(18) 0.0377(8) Uani 1 1 d . . .
H30 H 0.7705 0.2255 0.3911 0.045 Uiso 1 1 calc R . .
N8 N 0.74074(17) -0.00112(9) 0.36369(15) 0.0377(7) Uani 1 1 d . . .
N9 N 0.96756(16) -0.03275(8) 0.15948(16) 0.0335(7) Uani 1 1 d . . .
N10 N 0.70474(15) 0.06589(8) 0.07284(13) 0.0264(6) Uani 1 1 d . . .
N11 N 0.64532(14) 0.12990(8) -0.01821(13) 0.0245(6) Uani 1 1 d . . .
N12 N 0.59960(15) 0.19053(8) 0.07480(13) 0.0263(6) Uani 1 1 d . . .
N13 N 0.76840(18) 0.30918(10) 0.24600(18) 0.0466(8) Uani 1 1 d . . .
N14 N 0.49320(17) 0.23901(8) 0.34684(15) 0.0366(7) Uani 1 1 d . . .
O11 O 0.68123(15) 0.02389(8) 0.38478(12) 0.0436(6) Uani 1 1 d . . .
O12 O 0.77590(17) -0.03163(9) 0.41154(14) 0.0596(8) Uani 1 1 d . . .
O13 O 1.00447(14) -0.05992(8) 0.21382(14) 0.0463(6) Uani 1 1 d . . .
O14 O 1.00013(15) -0.02338(9) 0.09125(14) 0.0513(7) Uani 1 1 d . . .
O15 O 0.73959(13) 0.02105(6) -0.04493(11) 0.0304(5) Uani 1 1 d . . .
O16 O 0.58314(13) 0.24544(7) -0.03469(12) 0.0325(5) Uani 1 1 d . . .
O17 O 0.79510(17) 0.32764(9) 0.18266(18) 0.0635(8) Uani 1 1 d . . .
O18 O 0.80494(15) 0.31215(9) 0.32002(16) 0.0578(7) Uani 1 1 d . . .
O19 O 0.42191(14) 0.21740(8) 0.32646(14) 0.0435(6) Uani 1 1 d . . .
O20 O 0.51308(16) 0.25579(7) 0.41898(12) 0.0430(6) Uani 1 1 d . . .
C31 C 0.72447(19) 0.03166(9) 0.21730(16) 0.0282(7) Uani 1 1 d . . .
H31 H 0.6716 0.0465 0.2317 0.034 Uiso 1 1 calc R . .
C32 C 0.7733(2) 0.00464(10) 0.27702(17) 0.0319(8) Uani 1 1 d . . .
C33 C 0.8521(2) -0.01925(10) 0.26091(18) 0.0345(8) Uani 1 1 d . . .
H33 H 0.8829 -0.0388 0.3017 0.041 Uiso 1 1 calc R . .
C34 C 0.88133(18) -0.01173(10) 0.17921(17) 0.0299(7) Uani 1 1 d . . .
C35 C 0.83510(18) 0.01510(9) 0.11596(17) 0.0283(7) Uani 1 1 d . . .
H35 H 0.8576 0.0185 0.0620 0.034 Uiso 1 1 calc R . .
C36 C 0.75368(18) 0.03734(9) 0.13358(17) 0.0275(7) Uani 1 1 d . . .
C37 C 0.71156(17) 0.05701(9) -0.01485(16) 0.0252(7) Uani 1 1 d . . .
C38 C 0.67633(17) 0.09662(9) -0.06799(16) 0.0245(7) Uani 1 1 d . . .
C39 C 0.66356(18) 0.11106(10) -0.15572(16) 0.0267(7) Uani 1 1 d . . .
C40 C 0.62234(18) 0.15540(9) -0.15421(16) 0.0266(7) Uani 1 1 d . . .
C41 C 0.61345(18) 0.16574(9) -0.06577(16) 0.0267(7) Uani 1 1 d . . .
C42 C 0.59531(18) 0.20445(9) -0.00935(16) 0.0269(7) Uani 1 1 d . . .
C43 C 0.60453(18) 0.22276(9) 0.14208(17) 0.0266(7) Uani 1 1 d . . .
C44 C 0.67699(19) 0.25380(10) 0.15339(17) 0.0316(8) Uani 1 1 d . . .
H44 H 0.7173 0.2576 0.1109 0.038 Uiso 1 1 calc R . .
C45 C 0.6874(2) 0.27931(10) 0.2311(2) 0.0360(8) Uani 1 1 d . . .
C46 C 0.6309(2) 0.27518(10) 0.29681(19) 0.0355(8) Uani 1 1 d . . .
H46 H 0.6411 0.2914 0.3488 0.043 Uiso 1 1 calc R . .
C47 C 0.55806(19) 0.24536(10) 0.28023(17) 0.0318(7) Uani 1 1 d . . .
C48 C 0.54163(18) 0.21990(9) 0.20419(17) 0.0280(7) Uani 1 1 d . . .
H48 H 0.4898 0.2013 0.1949 0.034 Uiso 1 1 calc R . .
C49 C 0.68687(18) 0.08344(9) -0.23164(16) 0.0264(7) Uani 1 1 d . . .
C50 C 0.77439(18) 0.06473(10) -0.23254(17) 0.0293(7) Uani 1 1 d . . .
H50 H 0.8190 0.0708 -0.1870 0.035 Uiso 1 1 calc R . .
C51 C 0.7951(2) 0.03723(10) -0.30059(18) 0.0338(8) Uani 1 1 d . . .
H51 H 0.8533 0.0242 -0.3000 0.041 Uiso 1 1 calc R . .
C52 C 0.7296(2) 0.02866(10) -0.37057(18) 0.0364(8) Uani 1 1 d . . .
H52 H 0.7438 0.0100 -0.4164 0.044 Uiso 1 1 calc R . .
C53 C 0.6438(2) 0.04812(10) -0.37080(17) 0.0335(8) Uani 1 1 d . . .
H53 H 0.6000 0.0431 -0.4176 0.040 Uiso 1 1 calc R . .
C54 C 0.6223(2) 0.07528(10) -0.30143(16) 0.0312(7) Uani 1 1 d . . .
H54 H 0.5640 0.0881 -0.3019 0.037 Uiso 1 1 calc R . .
C55 C 0.59481(19) 0.18704(9) -0.22754(16) 0.0282(7) Uani 1 1 d . . .
C56 C 0.6520(2) 0.19521(10) -0.29377(17) 0.0329(8) Uani 1 1 d . . .
H56 H 0.7071 0.1793 -0.2939 0.039 Uiso 1 1 calc R . .
C57 C 0.6271(2) 0.22675(10) -0.35904(17) 0.0380(8) Uani 1 1 d . . .
H57 H 0.6655 0.2317 -0.4028 0.046 Uiso 1 1 calc R . .
C58 C 0.5462(2) 0.25086(10) -0.35977(18) 0.0415(9) Uani 1 1 d . . .
H58 H 0.5300 0.2720 -0.4039 0.050 Uiso 1 1 calc R . .
C59 C 0.4892(2) 0.24377(11) -0.29511(18) 0.0392(8) Uani 1 1 d . . .
H59 H 0.4347 0.2603 -0.2954 0.047 Uiso 1 1 calc R . .
C60 C 0.5131(2) 0.21172(10) -0.22888(17) 0.0317(8) Uani 1 1 d . . .
H60 H 0.4741 0.2069 -0.1856 0.038 Uiso 1 1 calc R . .
C61 C 1.0280(3) 0.09665(14) 0.5621(3) 0.0935(6) Uani 1 1 d DU . .
H61A H 1.0599 0.0679 0.5705 0.140 Uiso 1 1 calc R . .
H61B H 1.0307 0.1069 0.5033 0.140 Uiso 1 1 calc R . .
H61C H 0.9650 0.0926 0.5731 0.140 Uiso 1 1 calc R . .
O21 O 1.0703(2) 0.13042(11) 0.6210(2) 0.0935(6) Uani 1 1 d DU . .
H21A H 1.0702 0.1211 0.6711 0.140 Uiso 1 1 calc R . .
C62A C 0.2009(5) 0.10137(16) 0.4485(7) 0.0935(6) Uani 0.50 1 d PDU A 1
H62A H 0.1778 0.0903 0.5008 0.140 Uiso 0.50 1 calc PR A 1
H62B H 0.2453 0.0799 0.4302 0.140 Uiso 0.50 1 calc PR A 1
H62C H 0.1512 0.1043 0.4036 0.140 Uiso 0.50 1 calc PR A 1
O22A O 0.2422(4) 0.14394(15) 0.4641(4) 0.0935(6) Uani 0.50 1 d PDU A 1
H22A H 0.2209 0.1563 0.5055 0.140 Uiso 0.50 1 calc PR A 1
O22B O 0.0630(5) 0.16144(13) 0.4935(4) 0.0935(6) Uani 0.50 1 d PDU B 2
H22B H 0.0109 0.1721 0.4904 0.140 Uiso 0.50 1 calc PR B 2
C62B C 0.0585(8) 0.11301(15) 0.4710(6) 0.0935(6) Uani 0.50 1 d PD B 2
H62D H 0.0768 0.1089 0.4134 0.140 Uiso 0.50 1 calc PR B 2
H62E H -0.0032 0.1021 0.4729 0.140 Uiso 0.50 1 calc PR B 2
H62F H 0.0990 0.0959 0.5118 0.140 Uiso 0.50 1 calc PR B 2
C63 C 0.2694(3) 0.11559(15) 0.2940(3) 0.0935(6) Uani 1 1 d DU . .
H63A H 0.2259 0.1004 0.3270 0.140 Uiso 1 1 calc R . .
H63B H 0.3055 0.0930 0.2672 0.140 Uiso 1 1 calc R . .
H63C H 0.2372 0.1343 0.2497 0.140 Uiso 1 1 calc R . .
O23 O 0.3262(2) 0.14305(11) 0.3484(2) 0.0935(6) Uani 1 1 d DU . .
H23A H 0.3070 0.1439 0.3966 0.140 Uiso 1 1 calc R . .
O24 O 0.8367(3) 0.27178(10) 0.0109(2) 0.1251(11) Uani 1 1 d DU . .
H99 H 0.8516(8) 0.24787(12) 0.0397(5) 0.120 Uiso 1 1 d D . .
H98 H 0.8745(4) 0.29358(14) 0.0226(10) 0.120 Uiso 1 1 d D . .
O25 O 0.6069(2) 0.33460(13) 0.7885(2) 0.1251(11) Uani 1 1 d DU . .
H96 H 0.5502(2) 0.3319(4) 0.7892(6) 0.120 Uiso 1 1 d D . .
H97 H 0.6311(3) 0.3164(2) 0.7558(4) 0.120 Uiso 1 1 d D . .
K1 K 0.72766(8) 0.26911(4) 0.86352(8) 0.0897(4) Uani 1 1 d . . .
K2 K 0.28796(4) 0.03455(2) 0.17467(4) 0.03421(17) Uani 1 1 d . . .
K3 K 0.98649(7) 0.18696(3) 0.39724(7) 0.0747(3) Uani 1 1 d . . .

loop_
_atom_site_aniso_label
_atom_site_aniso_U_11
_atom_site_aniso_U_22
_atom_site_aniso_U_33
_atom_site_aniso_U_23
_atom_site_aniso_U_13
_atom_site_aniso_U_12
Co1 0.02538(16) 0.02817(17) 0.01801(15) -0.00040(14) 0.00361(13) 0.00075(15)
N1 0.0361(12) 0.0343(12) 0.0223(10) -0.0062(9) 0.0042(9) -0.0086(10)
N2 0.0259(11) 0.0415(13) 0.0303(11) 0.0043(10) 0.0058(9) 0.0008(10)
N3 0.0296(11) 0.0310(11) 0.0190(10) -0.0012(9) 0.0025(9) 0.0010(10)
N4 0.0284(10) 0.0234(10) 0.0209(10) -0.0018(9) 0.0041(9) 0.0002(9)
N5 0.0280(10) 0.0306(11) 0.0193(10) 0.0008(9) 0.0065(9) 0.0012(9)
N6 0.0299(11) 0.0362(12) 0.0246(10) 0.0012(10) 0.0086(9) -0.0083(10)
N7 0.0371(13) 0.0385(13) 0.0472(14) 0.0041(12) 0.0070(11) 0.0106(11)
O1 0.0392(10) 0.0399(11) 0.0299(9) -0.0020(9) 0.0052(8) 0.0079(9)
O2 0.0403(11) 0.0551(13) 0.0240(9) -0.0045(9) 0.0014(8) -0.0060(10)
O3 0.0363(10) 0.0415(11) 0.0437(11) -0.0006(10) 0.0043(9) 0.0088(9)
O4 0.0263(9) 0.0512(12) 0.0352(10) 0.0030(9) -0.0006(8) 0.0011(9)
O5 0.0271(9) 0.0397(10) 0.0283(9) -0.0012(8) 0.0034(8) -0.0021(8)
O6 0.0297(9) 0.0484(11) 0.0257(9) -0.0039(9) 0.0062(8) -0.0063(9)
O7 0.0367(10) 0.0456(11) 0.0301(10) 0.0080(9) 0.0053(8) -0.0031(9)
O8 0.0437(11) 0.0514(12) 0.0277(9) -0.0049(9) 0.0150(8) -0.0064(10)
O9 0.0374(10) 0.0597(13) 0.0610(13) 0.0184(11) 0.0229(10) 0.0196(10)
O10 0.0588(13) 0.1010(18) 0.0376(12) 0.0167(13) 0.0053(11) 0.0389(13)
C1 0.0296(13) 0.0325(14) 0.0230(12) 0.0036(11) 0.0034(11) -0.0060(12)
C2 0.0310(13) 0.0275(13) 0.0194(11) -0.0023(10) 0.0065(10) -0.0042(11)
C3 0.0267(13) 0.0361(14) 0.0221(12) 0.0031(11) -0.0015(11) -0.0014(12)
C4 0.0294(13) 0.0287(13) 0.0267(12) 0.0074(11) 0.0048(11) 0.0040(11)
C5 0.0312(13) 0.0256(13) 0.0255(12) 0.0010(11) 0.0089(11) -0.0032(11)
C6 0.0282(12) 0.0303(13) 0.0190(11) 0.0024(10) 0.0057(10) -0.0065(11)
C7 0.0313(13) 0.0271(13) 0.0225(12) 0.0005(11) 0.0048(11) 0.0005(11)
C8 0.0289(12) 0.0279(13) 0.0241(12) 0.0007(11) 0.0081(10) 0.0024(11)
C9 0.0291(13) 0.0272(13) 0.0233(12) -0.0017(11) 0.0022(11) 0.0070(11)
C10 0.0292(13) 0.0326(14) 0.0215(12) 0.0034(11) 0.0058(10) 0.0015(12)
C11 0.0245(12) 0.0288(13) 0.0226(12) -0.0001(11) 0.0027(10) -0.0005(11)
C12 0.0276(13) 0.0308(13) 0.0231(12) 0.0012(11) 0.0001(11) 0.0017(11)
C13 0.0312(13) 0.0293(13) 0.0242(12) -0.0017(11) 0.0100(11) -0.0035(11)
C14 0.0243(12) 0.0343(14) 0.0264(13) -0.0031(11) 0.0040(11) -0.0021(11)
C15 0.0327(13) 0.0361(14) 0.0180(11) -0.0037(11) 0.0044(11) -0.0038(12)
C16 0.0273(13) 0.0355(15) 0.0378(14) -0.0039(12) 0.0111(11) -0.0007(12)
C17 0.0277(13) 0.0327(14) 0.0321(14) 0.0006(12) 0.0036(11) 0.0032(12)
C18 0.0328(13) 0.0328(14) 0.0205(12) -0.0023(11) 0.0028(11) -0.0031(12)
C19 0.0274(12) 0.0325(13) 0.0180(11) 0.0014(11) 0.0012(10) 0.0032(11)
C20 0.0372(14) 0.0368(15) 0.0199(12) -0.0019(11) 0.0016(11) -0.0010(13)
C21 0.0408(15) 0.0361(15) 0.0279(13) -0.0017(12) 0.0068(12) -0.0084(13)
C22 0.0280(13) 0.0533(17) 0.0215(12) 0.0007(13) 0.0060(11) -0.0033(13)
C23 0.0373(14) 0.0416(15) 0.0143(11) -0.0027(11) 0.0093(10) -0.0016(13)
C24 0.0283(13) 0.0312(13) 0.0228(12) -0.0026(11) 0.0003(11) 0.0010(11)
C25 0.0244(12) 0.0367(14) 0.0188(11) -0.0015(11) 0.0061(10) -0.0005(11)
C26 0.0317(14) 0.0386(15) 0.0286(13) -0.0019(12) 0.0041(12) 0.0018(12)
C27 0.0338(15) 0.0614(19) 0.0247(13) 0.0016(14) 0.0025(12) 0.0000(15)
C28 0.0399(16) 0.074(2) 0.0269(14) -0.0114(15) -0.0022(13) -0.0099(16)
C29 0.061(2) 0.0551(19) 0.0362(16) -0.0027(15) -0.0003(15) -0.0218(17)
C30 0.0402(15) 0.0482(17) 0.0241(13) -0.0006(13) 0.0006(12) -0.0165(14)
N8 0.0341(12) 0.0513(15) 0.0275(11) 0.0056(11) 0.0015(10) -0.0003(12)
N9 0.0280(11) 0.0318(12) 0.0397(13) -0.0053(11) -0.0013(10) 0.0021(10)
N10 0.0291(11) 0.0302(11) 0.0198(10) 0.0018(9) 0.0023(9) 0.0019(10)
N11 0.0239(10) 0.0316(11) 0.0184(9) 0.0037(9) 0.0035(8) 0.0005(9)
N12 0.0274(11) 0.0290(11) 0.0224(10) -0.0010(9) 0.0021(9) 0.0027(9)
N13 0.0395(14) 0.0463(15) 0.0557(15) -0.0154(13) 0.0132(12) -0.0024(12)
N14 0.0499(13) 0.0341(12) 0.0286(11) -0.0001(10) 0.0184(10) 0.0113(11)
O11 0.0512(12) 0.0540(12) 0.0267(10) 0.0039(9) 0.0097(9) 0.0110(11)
O12 0.0599(14) 0.0795(16) 0.0410(11) 0.0300(11) 0.0130(11) 0.0234(13)
O13 0.0367(11) 0.0518(13) 0.0496(12) 0.0126(11) -0.0008(10) 0.0115(10)
O14 0.0469(12) 0.0671(14) 0.0422(11) 0.0084(11) 0.0160(10) 0.0197(11)
O15 0.0359(10) 0.0304(9) 0.0245(9) -0.0016(8) 0.0014(8) 0.0043(8)
O16 0.0389(10) 0.0329(10) 0.0258(9) 0.0008(8) 0.0037(8) 0.0058(9)
O17 0.0597(14) 0.0604(15) 0.0718(16) -0.0068(13) 0.0127(13) -0.0268(12)
O18 0.0389(12) 0.0745(15) 0.0602(13) -0.0360(12) 0.0058(11) -0.0067(11)
O19 0.0442(11) 0.0463(12) 0.0434(11) -0.0021(10) 0.0210(9) -0.0032(10)
O20 0.0662(13) 0.0397(11) 0.0238(9) -0.0037(9) 0.0079(9) 0.0130(10)
C31 0.0297(13) 0.0317(14) 0.0233(12) -0.0010(11) 0.0021(11) 0.0015(12)
C32 0.0364(14) 0.0347(14) 0.0246(13) 0.0050(12) 0.0029(11) 0.0000(13)
C33 0.0368(15) 0.0415(16) 0.0244(13) 0.0038(12) -0.0011(12) 0.0045(13)
C34 0.0266(13) 0.0331(14) 0.0304(13) -0.0033(12) 0.0054(11) 0.0041(11)
C35 0.0274(13) 0.0301(14) 0.0271(13) -0.0032(11) 0.0011(11) 0.0009(11)
C36 0.0305(13) 0.0265(13) 0.0254(12) -0.0039(11) 0.0014(11) -0.0027(11)
C37 0.0212(11) 0.0312(13) 0.0234(12) 0.0010(11) 0.0035(10) -0.0034(11)
C38 0.0235(12) 0.0296(13) 0.0206(11) -0.0012(10) 0.0033(10) 0.0006(11)
C39 0.0250(12) 0.0350(14) 0.0202(12) -0.0024(11) 0.0025(10) 0.0015(11)
C40 0.0260(12) 0.0332(14) 0.0205(12) 0.0041(11) 0.0025(10) 0.0043(11)
C41 0.0286(13) 0.0319(14) 0.0194(11) 0.0027(11) 0.0020(10) 0.0012(11)
C42 0.0271(12) 0.0309(14) 0.0234(12) 0.0029(11) 0.0060(10) 0.0026(11)
C43 0.0270(12) 0.0267(13) 0.0265(12) 0.0026(11) 0.0049(10) 0.0072(11)
C44 0.0305(13) 0.0371(15) 0.0281(13) -0.0012(12) 0.0079(11) 0.0041(12)
C45 0.0329(14) 0.0305(14) 0.0446(16) -0.0088(13) 0.0040(13) -0.0017(12)
C46 0.0384(15) 0.0373(15) 0.0310(14) -0.0074(12) 0.0050(12) 0.0040(13)
C47 0.0325(13) 0.0399(15) 0.0235(12) 0.0054(12) 0.0047(11) 0.0068(12)
C48 0.0272(13) 0.0314(14) 0.0258(12) -0.0020(11) 0.0041(11) 0.0026(11)
C49 0.0327(13) 0.0311(13) 0.0164(11) 0.0026(10) 0.0070(10) -0.0003(12)
C50 0.0287(13) 0.0352(14) 0.0246(12) -0.0053(11) 0.0047(11) -0.0031(12)
C51 0.0305(14) 0.0399(15) 0.0308(14) -0.0016(12) 0.0025(12) 0.0024(13)
C52 0.0504(17) 0.0346(15) 0.0252(13) -0.0059(12) 0.0088(12) -0.0033(14)
C53 0.0380(15) 0.0407(16) 0.0218(12) -0.0019(12) 0.0022(11) 0.0020(13)
C54 0.0368(14) 0.0359(15) 0.0208(12) 0.0025(11) 0.0025(11) -0.0003(12)
C55 0.0367(14) 0.0303(13) 0.0178(11) -0.0017(11) 0.0038(11) -0.0005(12)
C56 0.0375(15) 0.0344(15) 0.0266(13) 0.0009(12) 0.0020(12) 0.0022(13)
C57 0.0588(18) 0.0378(15) 0.0181(12) 0.0005(12) 0.0070(13) -0.0093(14)
C58 0.067(2) 0.0316(15) 0.0245(13) 0.0042(12) -0.0041(14) 0.0113(15)
C59 0.0519(17) 0.0378(15) 0.0263(14) -0.0029(12) -0.0051(13) 0.0153(14)
C60 0.0382(15) 0.0350(14) 0.0215(12) 0.0017(11) 0.0013(11) 0.0050(13)
C61 0.0966(10) 0.0931(10) 0.0924(10) -0.0085(8) 0.0165(8) 0.0080(9)
O21 0.0966(10) 0.0931(10) 0.0924(10) -0.0085(8) 0.0165(8) 0.0080(9)
C62A 0.0966(10) 0.0931(10) 0.0924(10) -0.0085(8) 0.0165(8) 0.0080(9)
O22A 0.0966(10) 0.0931(10) 0.0924(10) -0.0085(8) 0.0165(8) 0.0080(9)
O22B 0.0966(10) 0.0931(10) 0.0924(10) -0.0085(8) 0.0165(8) 0.0080(9)
C62B 0.0966(10) 0.0931(10) 0.0924(10) -0.0085(8) 0.0165(8) 0.0080(9)
C63 0.0966(10) 0.0931(10) 0.0924(10) -0.0085(8) 0.0165(8) 0.0080(9)
O23 0.0966(10) 0.0931(10) 0.0924(10) -0.0085(8) 0.0165(8) 0.0080(9)
O24 0.146(2) 0.1165(18) 0.1115(18) 0.0006(15) 0.0072(16) -0.0392(16)
O25 0.146(2) 0.1165(18) 0.1115(18) 0.0006(15) 0.0072(16) -0.0392(16)
K1 0.0850(6) 0.0757(6) 0.1153(8) -0.0022(6) 0.0446(5) -0.0128(5)
K2 0.0349(3) 0.0360(3) 0.0320(3) -0.0071(3) 0.0045(3) -0.0029(3)
K3 0.0706(5) 0.0587(5) 0.0884(6) -0.0012(5) -0.0259(5) -0.0092(4)

loop_
_atom_type_symbol
_atom_type_description
_atom_type_scat_dispersion_real
_atom_type_scat_dispersion_imag
_atom_type_scat_source
C C 0.0033 0.0016 'International Tables Vol C Tables 4.2.6.8 and 6.1.1.4'
H H 0.0000 0.0000 'International Tables Vol C Tables 4.2.6.8 and 6.1.1.4'
N N 0.0061 0.0033 'International Tables Vol C Tables 4.2.6.8 and 6.1.1.4'
O O 0.0106 0.0060 'International Tables Vol C Tables 4.2.6.8 and 6.1.1.4'
Co Co 0.3494 0.9721 'International Tables Vol C Tables 4.2.6.8 and 6.1.1.4'
K K 0.2009 0.2494 'International Tables Vol C Tables 4.2.6.8 and 6.1.1.4'

loop_
_geom_angle_atom_site_label_1
_geom_angle_atom_site_label_2
_geom_angle_atom_site_label_3
_geom_angle
_geom_angle_site_symmetry_1
_geom_angle_site_symmetry_3
_geom_angle_publ_flag
N4 Co1 N11 174.18(10) . . ?
N4 Co1 N3 78.02(9) . . ?
N11 Co1 N3 100.44(9) . . ?
N4 Co1 N12 96.78(9) . . ?
N11 Co1 N12 77.60(9) . . ?
N3 Co1 N12 91.55(9) . . ?
N4 Co1 N10 106.97(9) . . ?
N11 Co1 N10 78.73(9) . . ?
N3 Co1 N10 95.96(9) . . ?
N12 Co1 N10 156.09(9) . . ?
N4 Co1 N5 78.34(9) . . ?
N11 Co1 N5 103.37(9) . . ?
N3 Co1 N5 156.19(8) . . ?
N12 Co1 N5 94.06(9) . . ?
N10 Co1 N5 88.16(9) . . ?
O2 N1 O1 123.7(2) . . ?
O2 N1 C2 117.9(2) . . ?
O1 N1 C2 118.3(2) . . ?
O4 N2 O3 123.5(2) . . ?
O4 N2 C4 118.0(2) . . ?
O3 N2 C4 118.5(2) . . ?
C7 N3 C6 119.5(2) . . ?
C7 N3 Co1 116.53(17) . . ?
C6 N3 Co1 122.34(17) . . ?
C8 N4 C11 111.1(2) . . ?
C8 N4 Co1 124.47(17) . . ?
C11 N4 Co1 124.10(18) . . ?
C12 N5 C13 118.2(2) . . ?
C12 N5 Co1 115.28(17) . . ?
C13 N5 Co1 122.03(16) . . ?
O8 N6 O7 122.5(2) . . ?
O8 N6 C15 118.7(2) . . ?
O7 N6 C15 118.7(2) . . ?
O9 N7 O10 123.6(3) . . ?
O9 N7 C17 117.9(2) . . ?
O10 N7 C17 118.5(3) . . ?
N1 O1 K2 153.21(17) . 3_655 ?
C7 O5 K2 137.04(17) . . ?
C12 O6 K3 156.42(18) . . ?
N6 O7 K1 149.08(16) . 1_554 ?
N7 O9 K2 101.52(17) . 1_655 ?
N7 O10 K2 93.42(17) . 1_655 ?
C2 C1 C6 118.7(2) . . ?
C3 C2 C1 123.8(2) . . ?
C3 C2 N1 118.6(2) . . ?
C1 C2 N1 117.5(2) . . ?
C4 C3 C2 115.6(2) . . ?
C3 C4 C5 124.1(2) . . ?
C3 C4 N2 117.9(2) . . ?
C5 C4 N2 117.9(2) . . ?
C6 C5 C4 118.5(2) . . ?
C5 C6 N3 124.0(2) . . ?
C5 C6 C1 118.9(2) . . ?
N3 C6 C1 117.0(2) . . ?
O5 C7 N3 124.9(2) . . ?
O5 C7 C8 124.5(2) . . ?
N3 C7 C8 110.6(2) . . ?
N4 C8 C9 108.4(2) . . ?
N4 C8 C7 109.6(2) . . ?
C9 C8 C7 141.7(3) . . ?
C8 C9 C10 105.7(2) . . ?
C8 C9 C19 126.0(2) . . ?
C10 C9 C19 128.2(2) . . ?
C11 C10 C9 106.4(2) . . ?
C11 C10 C25 124.0(2) . . ?
C9 C10 C25 129.5(2) . . ?
N4 C11 C10 108.4(2) . . ?
N4 C11 C12 110.0(2) . . ?
C10 C11 C12 141.2(2) . . ?
O6 C12 N5 125.3(2) . . ?
O6 C12 C11 123.3(2) . . ?
N5 C12 C11 111.4(2) . . ?
C18 C13 C14 118.2(2) . . ?
C18 C13 N5 122.7(2) . . ?
C14 C13 N5 119.0(2) . . ?
C15 C14 C13 119.7(2) . . ?
C14 C15 C16 123.5(2) . . ?
C14 C15 N6 118.0(2) . . ?
C16 C15 N6 118.5(2) . . ?
C17 C16 C15 115.2(3) . . ?
C16 C17 C18 124.1(3) . . ?
C16 C17 N7 118.4(3) . . ?
C18 C17 N7 117.5(2) . . ?
C17 C18 C13 119.3(2) . . ?
C20 C19 C24 117.4(2) . . ?
C20 C19 C9 121.3(2) . . ?
C24 C19 C9 121.3(2) . . ?
C21 C20 C19 121.9(3) . . ?
C20 C21 C22 119.9(3) . . ?
C23 C22 C21 119.1(3) . . ?
C22 C23 C24 120.2(3) . . ?
C23 C24 C19 121.3(3) . . ?
C26 C25 C30 118.0(2) . . ?
C26 C25 C10 121.4(2) . . ?
C30 C25 C10 120.5(2) . . ?
C27 C26 C25 121.0(3) . . ?
C28 C27 C26 120.6(3) . . ?
C27 C28 C29 118.8(3) . . ?
C30 C29 C28 121.1(3) . . ?
C30 C29 K3 80.9(2) . . ?
C28 C29 K3 101.2(2) . . ?
C29 C30 C25 120.4(3) . . ?
C29 C30 K3 73.9(2) . . ?
C25 C30 K3 104.37(19) . . ?
O11 N8 O12 122.8(2) . . ?
O11 N8 C32 118.9(2) . . ?
O12 N8 C32 118.3(2) . . ?
O14 N9 O13 122.9(2) . . ?
O14 N9 C34 120.1(2) . . ?
O13 N9 C34 117.0(2) . . ?
C37 N10 C36 117.6(2) . . ?
C37 N10 Co1 115.87(17) . . ?
C36 N10 Co1 124.96(17) . . ?
C41 N11 C38 111.5(2) . . ?
C41 N11 Co1 124.34(18) . . ?
C38 N11 Co1 124.12(17) . . ?
C42 N12 C43 120.5(2) . . ?
C42 N12 Co1 116.36(17) . . ?
C43 N12 Co1 118.60(16) . . ?
O17 N13 O18 125.4(3) . . ?
O17 N13 C45 116.9(3) . . ?
O18 N13 C45 117.6(3) . . ?
O20 N14 O19 123.8(2) . . ?
O20 N14 C47 118.1(2) . . ?
O19 N14 C47 118.1(2) . . ?
C37 O15 K2 142.54(16) . 3_655 ?
C42 O16 K3 154.10(17) . 4_565 ?
C42 O16 K1 108.06(16) . 1_554 ?
K3 O16 K1 89.93(7) 4_565 1_554 ?
N14 O19 K1 133.17(18) . 4_565 ?
C32 C31 C36 120.2(3) . . ?
C31 C32 C33 123.9(3) . . ?
C31 C32 N8 119.2(3) . . ?
C33 C32 N8 116.9(2) . . ?
C34 C33 C32 114.7(3) . . ?
C35 C34 C33 124.1(3) . . ?
C35 C34 N9 117.7(2) . . ?
C33 C34 N9 118.2(2) . . ?
C34 C35 C36 119.4(3) . . ?
N10 C36 C35 122.2(2) . . ?
N10 C36 C31 120.3(2) . . ?
C35 C36 C31 117.5(2) . . ?
O15 C37 N10 125.7(2) . . ?
O15 C37 C38 124.3(2) . . ?
N10 C37 C38 110.0(2) . . ?
N11 C38 C39 108.4(2) . . ?
N11 C38 C37 111.2(2) . . ?
C39 C38 C37 140.4(2) . . ?
C38 C39 C40 105.7(2) . . ?
C38 C39 C49 125.2(2) . . ?
C40 C39 C49 129.1(2) . . ?
C41 C40 C39 106.6(2) . . ?
C41 C40 C55 124.2(2) . . ?
C39 C40 C55 129.2(2) . . ?
N11 C41 C40 107.8(2) . . ?
N11 C41 C42 110.2(2) . . ?
C40 C41 C42 140.9(2) . . ?
O16 C42 N12 124.8(2) . . ?
O16 C42 C41 124.7(2) . . ?
N12 C42 C41 110.3(2) . . ?
O16 C42 K1 51.58(14) . 1_554 ?
N12 C42 K1 137.03(17) . 1_554 ?
C41 C42 K1 86.28(15) . 1_554 ?
C44 C43 C48 119.9(2) . . ?
C44 C43 N12 120.9(2) . . ?
C48 C43 N12 118.8(2) . . ?
C43 C44 C45 117.9(3) . . ?
C46 C45 C44 124.1(3) . . ?
C46 C45 N13 118.0(3) . . ?
C44 C45 N13 117.7(3) . . ?
C45 C46 C47 115.3(3) . . ?
C46 C47 C48 124.0(3) . . ?
C46 C47 N14 119.1(2) . . ?
C48 C47 N14 116.9(2) . . ?
C47 C48 C43 118.5(2) . . ?
C54 C49 C50 119.0(2) . . ?
C54 C49 C39 121.0(2) . . ?
C50 C49 C39 119.9(2) . . ?
C51 C50 C49 120.3(2) . . ?
C51 C50 K2 77.23(17) . 3_655 ?
C49 C50 K2 93.55(17) . 3_655 ?
C50 C51 C52 120.6(3) . . ?
C50 C51 K2 77.73(17) . 3_655 ?
C52 C51 K2 94.72(18) . 3_655 ?
C53 C52 C51 119.2(3) . . ?
C52 C53 C54 120.3(3) . . ?
C49 C54 C53 120.6(3) . . ?
C60 C55 C56 118.3(2) . . ?
C60 C55 C40 120.0(2) . . ?
C56 C55 C40 121.6(2) . . ?
C60 C55 K1 96.02(17) . 1_554 ?
C56 C55 K1 79.66(16) . 1_554 ?
C40 C55 K1 90.92(15) . 1_554 ?
C57 C56 C55 120.6(3) . . ?
C57 C56 K1 98.61(18) . 1_554 ?
C55 C56 K1 76.01(15) . 1_554 ?
C58 C57 C56 120.6(3) . . ?
C57 C58 C59 120.0(3) . . ?
C58 C59 C60 120.2(3) . . ?
C55 C60 C59 120.4(3) . . ?
K3 O25 K1 90.54(12) 4_566 . ?
O24 K1 O25 130.18(11) 1_556 . ?
O24 K1 O7 80.71(9) 1_556 1_556 ?
O25 K1 O7 147.40(10) . 1_556 ?
O24 K1 O16 87.18(10) 1_556 1_556 ?
O25 K1 O16 85.31(9) . 1_556 ?
O7 K1 O16 109.49(7) 1_556 1_556 ?
O24 K1 O23 77.54(10) 1_556 4_666 ?
O25 K1 O23 70.78(10) . 4_666 ?
O7 K1 O23 113.90(9) 1_556 4_666 ?
O16 K1 O23 130.46(9) 1_556 4_666 ?
O24 K1 O22A 61.18(13) 1_556 4_666 ?
O25 K1 O22A 69.21(14) . 4_666 ?
O7 K1 O22A 138.27(13) 1_556 4_666 ?
O16 K1 O22A 86.32(14) 1_556 4_666 ?
O23 K1 O22A 45.03(14) 4_666 4_666 ?
O24 K1 O19 69.78(10) 1_556 4_666 ?
O25 K1 O19 114.29(9) . 4_666 ?
O7 K1 O19 61.60(6) 1_556 4_666 ?
O16 K1 O19 156.04(7) 1_556 4_666 ?
O23 K1 O19 52.31(8) 4_666 4_666 ?
O22A K1 O19 88.10(13) 4_666 4_666 ?
O24 K1 C55 131.87(9) 1_556 1_556 ?
O25 K1 C55 89.51(9) . 1_556 ?
O7 K1 C55 70.98(7) 1_556 1_556 ?
O16 K1 C55 67.77(6) 1_556 1_556 ?
O23 K1 C55 149.57(9) 4_666 1_556 ?
O22A K1 C55 148.00(13) 4_666 1_556 ?
O19 K1 C55 123.14(7) 4_666 1_556 ?
O24 K1 C56 140.44(9) 1_556 1_556 ?
O25 K1 C56 89.04(9) . 1_556 ?
O7 K1 C56 62.37(7) 1_556 1_556 ?
O16 K1 C56 91.97(7) 1_556 1_556 ?
O23 K1 C56 128.81(9) 4_666 1_556 ?
O22A K1 C56 158.26(13) 4_666 1_556 ?
O19 K1 C56 101.55(7) 4_666 1_556 ?
C55 K1 C56 24.33(7) 1_556 1_556 ?
O24 K1 C42 81.48(9) 1_556 1_556 ?
O25 K1 C42 103.95(9) . 1_556 ?
O7 K1 C42 89.24(7) 1_556 1_556 ?
O16 K1 C42 20.36(6) 1_556 1_556 ?
O23 K1 C42 145.30(9) 4_666 1_556 ?
O22A K1 C42 100.47(14) 4_666 1_556 ?
O19 K1 C42 141.30(7) 4_666 1_556 ?
C55 K1 C42 60.61(7) 1_556 1_556 ?
C56 K1 C42 84.22(7) 1_556 1_556 ?
O24 K1 K3 111.07(9) 1_556 4_566 ?
O25 K1 K3 43.16(8) . 4_566 ?
O7 K1 K3 145.21(6) 1_556 4_566 ?
O16 K1 K3 42.34(4) 1_556 4_566 ?
O23 K1 K3 100.74(7) 4_666 4_566 ?
O22A K1 K3 70.48(12) 4_666 4_566 ?
O19 K1 K3 152.87(6) 4_666 4_566 ?
C55 K1 K3 77.64(6) 1_556 4_566 ?
C56 K1 K3 93.83(6) 1_556 4_566 ?
C42 K1 K3 61.88(5) 1_556 4_566 ?
O15 K2 O5 131.59(6) 3_655 . ?
O15 K2 O1 73.85(6) 3_655 3_655 ?
O5 K2 O1 71.19(6) . 3_655 ?
O15 K2 O9 72.60(6) 3_655 1_455 ?
O5 K2 O9 109.18(6) . 1_455 ?
O1 K2 O9 132.30(6) 3_655 1_455 ?
O15 K2 C51 91.40(7) 3_655 3_655 ?
O5 K2 C51 128.53(7) . 3_655 ?
O1 K2 C51 103.47(7) 3_655 3_655 ?
O9 K2 C51 110.22(7) 1_455 3_655 ?
O15 K2 O10 96.31(6) 3_655 1_455 ?
O5 K2 O10 116.19(7) . 1_455 ?
O1 K2 O10 170.09(6) 3_655 1_455 ?
O9 K2 O10 40.54(6) 1_455 1_455 ?
C51 K2 O10 77.42(7) 3_655 1_455 ?
O15 K2 C50 67.80(6) 3_655 3_655 ?
O5 K2 C50 141.46(7) . 3_655 ?
O1 K2 C50 88.43(7) 3_655 3_655 ?
O9 K2 C50 108.69(7) 1_455 3_655 ?
C51 K2 C50 25.05(7) 3_655 3_655 ?
O10 K2 C50 88.79(7) 1_455 3_655 ?
O22B K3 O6 142.99(14) 1_655 . ?
O22B K3 O16 73.90(14) 1_655 4_666 ?
O6 K3 O16 142.69(7) . 4_666 ?
O22B K3 C62B 33.1(2) 1_655 1_655 ?
O6 K3 C62B 110.26(19) . 1_655 ?
O16 K3 C62B 105.4(2) 4_666 1_655 ?
O22B K3 O25 91.5(2) 1_655 4_665 ?
O6 K3 O25 82.48(9) . 4_665 ?
O16 K3 O25 93.81(9) 4_666 4_665 ?
C62B K3 O25 79.3(3) 1_655 4_665 ?
O22B K3 C29 94.3(2) 1_655 . ?
O6 K3 C29 94.14(8) . . ?
O16 K3 C29 85.72(8) 4_666 . ?
C62B K3 C29 106.8(2) 1_655 . ?
O25 K3 C29 173.80(11) 4_665 . ?
O22B K3 C30 113.7(2) 1_655 . ?
O6 K3 C30 69.00(7) . . ?
O16 K3 C30 106.11(8) 4_666 . ?
C62B K3 C30 113.9(3) 1_655 . ?
O25 K3 C30 151.15(9) 4_665 . ?
C29 K3 C30 25.16(8) . . ?
O22B K3 K1 76.0(2) 1_655 4_665 ?
O6 K3 K1 121.02(6) . 4_665 ?
O16 K3 K1 47.73(5) 4_666 4_665 ?
C62B K3 K1 89.7(2) 1_655 4_665 ?
O25 K3 K1 46.30(8) 4_665 4_665 ?
C29 K3 K1 133.43(7) . 4_665 ?
C30 K3 K1 150.40(7) . 4_665 ?

loop_
_geom_bond_atom_site_label_1
_geom_bond_atom_site_label_2
_geom_bond_distance
_geom_bond_site_symmetry_2
_geom_bond_publ_flag
Co1 N4 1.819(2) . ?
Co1 N11 1.826(2) . ?
Co1 N3 1.994(2) . ?
Co1 N12 2.007(2) . ?
Co1 N10 2.012(2) . ?
Co1 N5 2.019(2) . ?
N1 O2 1.224(3) . ?
N1 O1 1.230(3) . ?
N1 C2 1.480(3) . ?
N2 O4 1.226(3) . ?
N2 O3 1.228(3) . ?
N2 C4 1.474(3) . ?
N3 C7 1.356(3) . ?
N3 C6 1.405(3) . ?
N4 C8 1.342(3) . ?
N4 C11 1.343(3) . ?
N5 C12 1.365(3) . ?
N5 C13 1.407(3) . ?
N6 O8 1.227(3) . ?
N6 O7 1.234(3) . ?
N6 C15 1.461(3) . ?
N7 O9 1.216(3) . ?
N7 O10 1.224(3) . ?
N7 C17 1.486(4) . ?
O1 K2 2.926(2) 3_655 ?
O5 C7 1.260(3) . ?
O5 K2 2.624(2) . ?
O6 C12 1.251(3) . ?
O6 K3 2.578(2) . ?
O7 K1 2.822(2) 1_554 ?
O9 K2 3.018(2) 1_655 ?
O10 K2 3.176(3) 1_655 ?
C1 C2 1.381(3) . ?
C1 C6 1.409(4) . ?
C2 C3 1.376(4) . ?
C3 C4 1.369(4) . ?
C4 C5 1.394(4) . ?
C5 C6 1.391(4) . ?
C7 C8 1.472(4) . ?
C8 C9 1.421(4) . ?
C9 C10 1.429(4) . ?
C9 C19 1.467(4) . ?
C10 C11 1.412(4) . ?
C10 C25 1.480(3) . ?
C11 C12 1.464(4) . ?
C13 C18 1.389(4) . ?
C13 C14 1.392(4) . ?
C14 C15 1.380(4) . ?
C15 C16 1.382(4) . ?
C16 C17 1.366(4) . ?
C17 C18 1.387(4) . ?
C19 C20 1.390(4) . ?
C19 C24 1.403(4) . ?
C20 C21 1.371(4) . ?
C21 C22 1.413(4) . ?
C22 C23 1.375(4) . ?
C23 C24 1.389(4) . ?
C25 C26 1.390(4) . ?
C25 C30 1.401(4) . ?
C26 C27 1.384(4) . ?
C27 C28 1.373(5) . ?
C28 C29 1.392(5) . ?
C29 C30 1.372(4) . ?
C29 K3 3.100(4) . ?
C30 K3 3.186(3) . ?
N8 O11 1.202(3) . ?
N8 O12 1.234(3) . ?
N8 C32 1.472(4) . ?
N9 O14 1.228(3) . ?
N9 O13 1.237(3) . ?
N9 C34 1.459(4) . ?
N10 C37 1.391(3) . ?
N10 C36 1.396(3) . ?
N11 C41 1.331(3) . ?
N11 C38 1.340(3) . ?
N12 C42 1.356(3) . ?
N12 C43 1.394(3) . ?
N13 O17 1.212(4) . ?
N13 O18 1.217(4) . ?
N13 C45 1.468(4) . ?
N14 O20 1.225(3) . ?
N14 O19 1.232(3) . ?
N14 C47 1.476(4) . ?
O15 C37 1.229(3) . ?
O15 K2 2.5737(19) 3_655 ?
O16 C42 1.260(3) . ?
O16 K3 2.582(2) 4_565 ?
O16 K1 2.837(2) 1_554 ?
O19 K1 2.978(2) 4_565 ?
C31 C32 1.359(4) . ?
C31 C36 1.409(4) . ?
C32 C33 1.389(4) . ?
C33 C34 1.387(4) . ?
C34 C35 1.375(4) . ?
C35 C36 1.404(4) . ?
C37 C38 1.476(4) . ?
C38 C39 1.413(3) . ?
C39 C40 1.423(4) . ?
C39 C49 1.486(4) . ?
C40 C41 1.416(4) . ?
C40 C55 1.483(4) . ?
C41 C42 1.461(4) . ?
C42 K1 3.443(3) 1_554 ?
C43 C44 1.389(4) . ?
C43 C48 1.394(4) . ?
C44 C45 1.406(4) . ?
C45 C46 1.374(4) . ?
C46 C47 1.377(4) . ?
C47 C48 1.388(4) . ?
C49 C54 1.383(4) . ?
C49 C50 1.392(4) . ?
C50 C51 1.376(4) . ?
C50 K2 3.176(3) 3_655 ?
C51 C52 1.396(4) . ?
C51 K2 3.170(3) 3_655 ?
C52 C53 1.377(4) . ?
C53 C54 1.390(4) . ?
C55 C60 1.393(4) . ?
C55 C56 1.402(4) . ?
C55 K1 3.302(3) 1_554 ?
C56 C57 1.384(4) . ?
C56 K1 3.348(3) 1_554 ?
C57 C58 1.374(5) . ?
C58 C59 1.376(5) . ?
C59 C60 1.401(4) . ?
C61 O21 1.436(5) . ?
C62A O22A 1.386(6) . ?
O22B C62B 1.448(6) . ?
C63 O23 1.378(5) . ?
O24 K1 2.652(4) 1_554 ?
O25 K3 2.622(4) 4_566 ?
O25 K1 2.772(4) . ?
K1 O24 2.652(4) 1_556 ?
K1 O7 2.822(2) 1_556 ?
K1 O16 2.837(2) 1_556 ?
K1 O23 2.949(4) 4_666 ?
K1 O22A 2.960(5) 4_666 ?
K1 O19 2.978(2) 4_666 ?
K1 C55 3.302(3) 1_556 ?
K1 C56 3.348(3) 1_556 ?
K1 C42 3.443(3) 1_556 ?
K1 K3 3.8338(15) 4_566 ?
K2 O15 2.5737(19) 3_655 ?
K2 O1 2.926(2) 3_655 ?
K2 O9 3.018(2) 1_455 ?
K2 C51 3.170(3) 3_655 ?
K2 O10 3.176(3) 1_455 ?
K2 C50 3.176(3) 3_655 ?
K3 O22B 1.920(6) 1_655 ?
K3 O16 2.582(2) 4_666 ?
K3 C62B 2.605(7) 1_655 ?
K3 O25 2.622(4) 4_665 ?
K3 K1 3.8338(16) 4_665 ?
